data_4028340
loop_
_publ_author_name
'Xinming Liu'
'Panpan Yu'
'Li Xu'
'Juanjuan Yang'
'Jianwu Shi'
'Zhihua Wang'
'Yanxiang Cheng'
'Hua Wang'

_publ_section_title
;
 Synthesis for the Mesomer and Racemate of Thiophene-Based Double Helicene
 under Irradiation
;
_journal_name_full 'Journal of Organic Chemistry'
_journal_page_first 6316
_journal_page_last 6321
_journal_paper_doi 10.1021/jo400691s
_journal_volume 78
_journal_year 2013
_chemical_formula_sum 'C46 H40 S12 Si4'
_chemical_formula_weight 1089.86
_chemical_name_systematic
; 
 ? 
;
_space_group_IT_number 2
_symmetry_cell_setting triclinic
_symmetry_space_group_name_Hall '-P 1'
_symmetry_space_group_name_H-M 'P -1'
_atom_sites_solution_hydrogens geom
_atom_sites_solution_primary direct
_atom_sites_solution_secondary difmap
_audit_creation_method SHELXL-97
_cell_angle_alpha 98.69(3)
_cell_angle_beta 100.69(3)
_cell_angle_gamma 99.92(3)
_cell_formula_units_Z 2
_cell_length_a 10.348(9)
_cell_length_b 14.739(7)
_cell_length_c 18.510(7)
_cell_measurement_reflns_used 1170
_cell_measurement_temperature 296(2)
_cell_measurement_theta_max 17.67
_cell_measurement_theta_min 2.43
_cell_volume 2683(3)
_computing_cell_refinement 'Bruker SAINT'
_computing_data_collection 'Bruker APEX2'
_computing_data_reduction 'Bruker SAINT'
_computing_molecular_graphics 'Bruker SHELXTL'
_computing_publication_material 'Bruker SHELXTL'
_computing_structure_refinement 'SHELXL-97 (Sheldrick, 2008)'
_computing_structure_solution 'SHELXS-97 (Sheldrick, 2008)'
_diffrn_ambient_temperature 296(2)
_diffrn_measured_fraction_theta_full 0.983
_diffrn_measured_fraction_theta_max 0.983
_diffrn_measurement_device_type 'Bruker APEX-II CCD'
_diffrn_measurement_method '\f and \w scans'
_diffrn_radiation_monochromator graphite
_diffrn_radiation_source 'fine-focus sealed tube'
_diffrn_radiation_type MoK\a
_diffrn_radiation_wavelength 0.71073
_diffrn_reflns_av_R_equivalents 0.0672
_diffrn_reflns_av_sigmaI/netI 0.1909
_diffrn_reflns_limit_h_max 12
_diffrn_reflns_limit_h_min -12
_diffrn_reflns_limit_k_max 17
_diffrn_reflns_limit_k_min -18
_diffrn_reflns_limit_l_max 22
_diffrn_reflns_limit_l_min -12
_diffrn_reflns_number 14660
_diffrn_reflns_theta_full 26.00
_diffrn_reflns_theta_max 26.00
_diffrn_reflns_theta_min 1.99
_exptl_absorpt_coefficient_mu 0.610
_exptl_absorpt_correction_T_max 0.9088
_exptl_absorpt_correction_T_min 0.8725
_exptl_absorpt_correction_type multi-scan
_exptl_absorpt_process_details SADABS
_exptl_crystal_colour yellow
_exptl_crystal_density_diffrn 1.349
_exptl_crystal_description block
_exptl_crystal_F_000 1128
_exptl_crystal_size_max 0.23
_exptl_crystal_size_mid 0.18
_exptl_crystal_size_min 0.16
_refine_diff_density_max 0.863
_refine_diff_density_min -0.597
_refine_diff_density_rms 0.092
_refine_ls_extinction_method none
_refine_ls_goodness_of_fit_ref 1.087
_refine_ls_hydrogen_treatment constr
_refine_ls_matrix_type full
_refine_ls_number_parameters 569
_refine_ls_number_reflns 10354
_refine_ls_number_restraints 48
_refine_ls_restrained_S_all 1.115
_refine_ls_R_factor_all 0.1988
_refine_ls_R_factor_gt 0.0825
_refine_ls_shift/su_max 0.000
_refine_ls_shift/su_mean 0.000
_refine_ls_structure_factor_coef Fsqd
_refine_ls_weighting_details 'calc w=1/[\s^2^(Fo^2^)+(0.0161P)^2^+0.0000P] where P=(Fo^2^+2Fc^2^)/3'
_refine_ls_weighting_scheme calc
_refine_ls_wR_factor_gt 0.1570
_refine_ls_wR_factor_ref 0.1985
_reflns_number_gt 4257
_reflns_number_total 10354
_reflns_threshold_expression >2sigma(I)
_cod_data_source_file jo400691s_si_001.cif
_cod_data_source_block a
_cod_original_sg_symbol_H-M 'P -1 '
_cod_database_code 4028340

loop_
_symmetry_equiv_pos_as_xyz
'x, y, z'
'-x, -y, -z'

loop_
_atom_site_label
_atom_site_type_symbol
_atom_site_fract_x
_atom_site_fract_y
_atom_site_fract_z
_atom_site_U_iso_or_equiv
_atom_site_adp_type
_atom_site_occupancy
_atom_site_symmetry_multiplicity
_atom_site_calc_flag
_atom_site_refinement_flags
S8 S -0.0003(2) 0.59401(13) 0.32833(10) 0.0512(5) Uani 1 1 d .
S3 S 1.0719(2) 0.77668(13) 0.49924(10) 0.0526(5) Uani 1 1 d .
S4 S 1.0487(2) 0.84128(13) 0.35325(10) 0.0520(5) Uani 1 1 d .
S10 S 0.33236(19) 0.54997(14) -0.01711(10) 0.0525(5) Uani 1 1 d .
S9 S -0.13338(19) 0.54429(14) 0.15758(10) 0.0518(5) Uani 1 1 d .
S2 S 1.0136(2) 0.62560(14) 0.59946(12) 0.0667(7) Uani 1 1 d .
S5 S 0.9938(2) 0.83075(14) 0.17956(10) 0.0613(6) Uani 1 1 d .
S7 S 0.2937(2) 0.63198(16) 0.42643(10) 0.0628(6) Uani 1 1 d .
S11 S 0.5831(2) 0.70207(15) 0.07418(11) 0.0669(6) Uani 1 1 d .
S12 S 0.6379(2) 0.87704(15) 0.20728(12) 0.0679(7) Uani 1 1 d .
S6 S 0.8848(3) 0.95535(16) 0.06672(11) 0.0750(7) Uani 1 1 d .
S1 S 0.8468(3) 0.60548(15) 0.72598(14) 0.0853(8) Uani 1 1 d .
Si4 Si 0.5246(2) 0.99311(16) 0.32916(13) 0.0674(7) Uani 1 1 d .
Si3 Si 0.6032(3) 0.6554(2) 0.42388(14) 0.0820(8) Uani 1 1 d .
Si1 Si 0.6668(4) 0.7031(2) 0.8216(2) 0.1197(13) Uani 1 1 d U
Si2 Si 0.7860(4) 1.1468(2) 0.05119(16) 0.1152(12) Uani 1 1 d U
C6 C 0.9247(7) 0.7583(5) 0.6773(4) 0.0447(18) Uani 1 1 d .
C17 C 0.9519(7) 1.0039(5) 0.2118(4) 0.0446(18) Uani 1 1 d .
C33 C 0.1100(7) 0.5916(5) 0.1356(4) 0.0428(18) Uani 1 1 d .
C8 C 0.9888(7) 0.8041(5) 0.6256(4) 0.0440(18) Uani 1 1 d .
C38 C 0.3468(7) 0.6588(5) 0.1125(4) 0.0446(18) Uani 1 1 d .
C36 C 0.2139(7) 0.6017(4) 0.0922(4) 0.0395(17) Uani 1 1 d .
C14 C 1.0109(7) 1.0155(5) 0.3623(4) 0.0405(17) Uani 1 1 d .
C40 C 0.4231(7) 0.7440(5) 0.1654(4) 0.0475(19) Uani 1 1 d .
C11 C 1.0296(7) 0.8864(5) 0.5286(4) 0.0432(18) Uani 1 1 d .
C16 C 1.0185(7) 0.8862(5) 0.2725(3) 0.0393(17) Uani 1 1 d .
C15 C 0.9977(7) 0.9786(5) 0.2838(4) 0.0452(18) Uani 1 1 d .
C31 C 0.1226(7) 0.6121(4) 0.2164(4) 0.0431(18) Uani 1 1 d .
C34 C -0.0194(7) 0.5487(5) 0.0974(4) 0.0429(18) Uani 1 1 d .
C35 C -0.0545(6) 0.5023(4) 0.0198(4) 0.0412(18) Uani 1 1 d .
C37 C 0.1862(7) 0.5470(5) 0.0197(3) 0.0408(17) Uani 1 1 d .
C12 C 1.0184(6) 0.9582(4) 0.4837(4) 0.0378(17) Uani 1 1 d .
C13 C 1.0304(7) 0.9457(4) 0.4069(3) 0.0373(17) Uani 1 1 d .
C43 C 0.5055(8) 0.8883(5) 0.2526(4) 0.056(2) Uani 1 1 d .
C10 C 0.9995(6) 0.8937(5) 0.6006(4) 0.0390(17) Uani 1 1 d .
C9 C 1.0317(7) 0.7390(5) 0.5779(4) 0.0470(19) Uani 1 1 d .
C42 C 0.4004(8) 0.8139(5) 0.2245(4) 0.053(2) Uani 1 1 d .
H42 H 0.3208 0.8079 0.2415 0.063 Uiso 1 1 calc R
C27 C 0.4217(7) 0.6404(5) 0.3768(4) 0.053(2) Uani 1 1 d .
C7 C 0.9352(8) 0.6633(5) 0.6699(4) 0.055(2) Uani 1 1 d .
C29 C 0.3717(7) 0.6370(5) 0.3016(4) 0.0498(19) Uani 1 1 d .
H29 H 0.4258 0.6404 0.2667 0.060 Uiso 1 1 calc R
C20 C 0.9488(7) 0.9325(5) 0.1524(4) 0.051(2) Uani 1 1 d .
C28 C 0.1746(7) 0.6235(5) 0.3465(4) 0.0489(19) Uani 1 1 d .
C30 C 0.2310(7) 0.6278(4) 0.2827(3) 0.0383(17) Uani 1 1 d .
C5 C 0.8430(8) 0.7813(5) 0.7286(4) 0.058(2) Uani 1 1 d .
H5 H 0.8270 0.8414 0.7406 0.070 Uiso 1 1 calc R
C18 C 0.8960(7) 1.0787(5) 0.1839(4) 0.050(2) Uani 1 1 d .
H18 H 0.8870 1.1319 0.2151 0.060 Uiso 1 1 calc R
C32 C -0.0028(8) 0.5912(5) 0.2331(3) 0.0439(18) Uani 1 1 d .
C4 C 0.7888(9) 0.7065(5) 0.7593(4) 0.065(2) Uani 1 1 d .
C19 C 0.8575(8) 1.0637(5) 0.1072(4) 0.061(2) Uani 1 1 d .
C41 C 0.5510(8) 0.7724(5) 0.1514(4) 0.055(2) Uani 1 1 d .
C39 C 0.4217(7) 0.6341(5) 0.0600(4) 0.051(2) Uani 1 1 d .
C24 C 0.6297(11) 0.7300(10) 0.5192(5) 0.160(5) Uani 1 1 d .
H24A H 0.6094 0.6909 0.5543 0.240 Uiso 1 1 calc R
H24B H 0.5716 0.7743 0.5171 0.240 Uiso 1 1 calc R
H24C H 0.7216 0.7632 0.5348 0.240 Uiso 1 1 calc R
C3 C 0.6729(11) 0.8225(7) 0.8679(5) 0.112(4) Uani 1 1 d .
H3A H 0.6211 0.8209 0.9059 0.167 Uiso 1 1 calc R
H3B H 0.6362 0.8568 0.8317 0.167 Uiso 1 1 calc R
H3C H 0.7644 0.8526 0.8904 0.167 Uiso 1 1 calc R
C26 C 0.6483(12) 0.5395(9) 0.4316(7) 0.156(5) Uani 1 1 d .
H26A H 0.6783 0.5161 0.3877 0.235 Uiso 1 1 calc R
H26B H 0.5709 0.4961 0.4361 0.235 Uiso 1 1 calc R
H26C H 0.7189 0.5467 0.4751 0.235 Uiso 1 1 calc R
C45 C 0.6105(12) 0.9695(8) 0.4183(5) 0.132(4) Uani 1 1 d .
H45A H 0.6477 1.0277 0.4529 0.198 Uiso 1 1 calc R
H45B H 0.6814 0.9376 0.4100 0.198 Uiso 1 1 calc R
H45C H 0.5474 0.9309 0.4387 0.198 Uiso 1 1 calc R
C23 C 0.7542(17) 1.1032(11) -0.0450(8) 0.211(7) Uani 1 1 d U
H23A H 0.6743 1.0548 -0.0592 0.317 Uiso 1 1 calc R
H23B H 0.8289 1.0779 -0.0568 0.317 Uiso 1 1 calc R
H23C H 0.7421 1.1531 -0.0719 0.317 Uiso 1 1 calc R
C46 C 0.6366(10) 1.0951(7) 0.3082(6) 0.123(4) Uani 1 1 d .
H46A H 0.5952 1.1102 0.2619 0.184 Uiso 1 1 calc R
H46B H 0.7214 1.0792 0.3041 0.184 Uiso 1 1 calc R
H46C H 0.6506 1.1482 0.3479 0.184 Uiso 1 1 calc R
C2 C 0.6670(16) 0.6098(10) 0.8685(8) 0.199(6) Uani 1 1 d U
H2A H 0.7512 0.6194 0.9037 0.239 Uiso 1 1 calc R
H2B H 0.6550 0.5526 0.8331 0.239 Uiso 1 1 calc R
H2C H 0.5950 0.6057 0.8947 0.239 Uiso 1 1 calc R
C25 C 0.7014(10) 0.7115(8) 0.3639(6) 0.132(4) Uani 1 1 d .
H25A H 0.6996 0.6665 0.3203 0.198 Uiso 1 1 calc R
H25B H 0.7926 0.7349 0.3910 0.198 Uiso 1 1 calc R
H25C H 0.6634 0.7626 0.3490 0.198 Uiso 1 1 calc R
C44 C 0.3561(10) 1.0175(8) 0.3327(6) 0.130(4) Uani 1 1 d U
H44A H 0.3011 1.0036 0.2830 0.195 Uiso 1 1 calc R
H44B H 0.3646 1.0825 0.3538 0.195 Uiso 1 1 calc R
H44C H 0.3150 0.9791 0.3632 0.195 Uiso 1 1 calc R
C21 C 0.7233(15) 1.2286(10) 0.1093(7) 0.178(6) Uani 1 1 d U
H21A H 0.6555 1.2519 0.0789 0.267 Uiso 1 1 calc R
H21B H 0.7954 1.2798 0.1352 0.267 Uiso 1 1 calc R
H21C H 0.6850 1.1981 0.1450 0.267 Uiso 1 1 calc R
C1 C 0.4781(17) 0.6577(12) 0.7552(9) 0.232(8) Uani 1 1 d U
H1A H 0.4501 0.5914 0.7520 0.348 Uiso 1 1 calc R
H1B H 0.4790 0.6707 0.7060 0.348 Uiso 1 1 calc R
H1C H 0.4166 0.6897 0.7764 0.348 Uiso 1 1 calc R
C22 C 0.9411(17) 1.2350(12) 0.0331(10) 0.224(7) Uani 1 1 d U
H22D H 0.9082 1.2786 0.0045 0.337 Uiso 1 1 calc R
H22A H 0.9929 1.2001 0.0059 0.337 Uiso 1 1 calc R
H22B H 0.9967 1.2686 0.0802 0.337 Uiso 1 1 calc R

loop_
_atom_site_aniso_label
_atom_site_aniso_U_11
_atom_site_aniso_U_22
_atom_site_aniso_U_33
_atom_site_aniso_U_23
_atom_site_aniso_U_13
_atom_site_aniso_U_12
S8 0.0587(14) 0.0529(12) 0.0377(11) 0.0003(9) 0.0082(9) 0.0099(10)
S3 0.0791(15) 0.0437(12) 0.0407(11) 0.0108(9) 0.0157(10) 0.0228(11)
S4 0.0793(15) 0.0398(11) 0.0410(11) 0.0082(9) 0.0168(10) 0.0188(11)
S10 0.0433(12) 0.0603(13) 0.0433(11) -0.0024(10) 0.0011(9) 0.0015(10)
S9 0.0448(12) 0.0637(13) 0.0371(11) -0.0016(9) 0.0029(8) 0.0008(10)
S2 0.112(2) 0.0415(12) 0.0601(14) 0.0180(10) 0.0336(13) 0.0282(13)
S5 0.0986(18) 0.0479(13) 0.0386(12) 0.0052(10) 0.0148(11) 0.0214(12)
S7 0.0668(15) 0.0809(16) 0.0345(11) 0.0034(10) -0.0013(10) 0.0183(12)
S11 0.0450(13) 0.0760(16) 0.0641(14) -0.0123(12) 0.0105(10) -0.0057(11)
S12 0.0510(14) 0.0646(15) 0.0699(15) -0.0094(12) 0.0077(11) -0.0122(11)
S6 0.118(2) 0.0718(16) 0.0342(12) 0.0059(11) 0.0064(12) 0.0326(15)
S1 0.144(2) 0.0445(13) 0.0890(18) 0.0263(13) 0.0631(17) 0.0263(15)
Si4 0.0664(17) 0.0584(16) 0.0642(16) -0.0085(12) 0.0047(12) 0.0053(13)
Si3 0.0638(18) 0.104(2) 0.0689(18) 0.0210(16) -0.0139(13) 0.0198(16)
Si1 0.182(4) 0.071(2) 0.144(3) 0.032(2) 0.115(3) 0.033(2)
Si2 0.185(3) 0.117(3) 0.0577(18) 0.0242(17) 0.0044(19) 0.085(3)
C6 0.057(5) 0.039(4) 0.039(4) 0.010(4) 0.012(4) 0.009(4)
C17 0.053(5) 0.044(4) 0.037(4) 0.003(4) 0.013(3) 0.013(4)
C33 0.052(5) 0.039(4) 0.034(4) 0.007(3) 0.003(4) 0.006(4)
C8 0.062(5) 0.031(4) 0.033(4) 0.003(3) 0.004(4) 0.003(4)
C38 0.043(5) 0.047(5) 0.037(4) 0.004(4) 0.003(3) 0.000(4)
C36 0.044(5) 0.035(4) 0.037(4) 0.014(3) -0.001(3) 0.005(4)
C14 0.051(5) 0.035(4) 0.034(4) 0.004(3) 0.009(3) 0.007(4)
C40 0.052(5) 0.044(5) 0.041(4) 0.013(4) 0.001(4) 0.002(4)
C11 0.040(5) 0.039(4) 0.048(5) 0.006(4) 0.005(3) 0.006(3)
C16 0.048(5) 0.038(4) 0.028(4) 0.007(3) 0.001(3) 0.006(4)
C15 0.051(5) 0.046(5) 0.038(4) 0.013(4) 0.009(3) 0.007(4)
C31 0.051(5) 0.033(4) 0.038(4) 0.002(3) -0.001(4) 0.005(4)
C34 0.046(5) 0.045(4) 0.031(4) 0.006(3) -0.005(3) 0.006(4)
C35 0.045(5) 0.035(4) 0.039(4) 0.009(3) 0.001(3) 0.003(4)
C37 0.040(4) 0.045(4) 0.030(4) 0.004(3) -0.001(3) 0.001(4)
C12 0.044(4) 0.029(4) 0.035(4) 0.008(3) 0.001(3) 0.001(3)
C13 0.051(5) 0.034(4) 0.029(4) 0.007(3) 0.013(3) 0.010(3)
C43 0.051(5) 0.054(5) 0.056(5) 0.000(4) 0.004(4) 0.007(4)
C10 0.043(4) 0.038(4) 0.035(4) 0.004(3) 0.005(3) 0.010(3)
C9 0.069(5) 0.039(4) 0.036(4) 0.012(4) 0.012(4) 0.011(4)
C42 0.051(5) 0.052(5) 0.049(5) 0.008(4) 0.002(4) 0.008(4)
C27 0.050(5) 0.062(5) 0.045(5) 0.011(4) -0.002(4) 0.018(4)
C7 0.082(6) 0.047(5) 0.049(5) 0.020(4) 0.032(4) 0.021(4)
C29 0.048(5) 0.048(5) 0.049(5) 0.012(4) -0.002(4) 0.009(4)
C20 0.064(5) 0.054(5) 0.035(4) 0.012(4) 0.004(4) 0.010(4)
C28 0.059(5) 0.038(4) 0.039(4) -0.007(3) -0.002(4) 0.009(4)
C30 0.044(5) 0.034(4) 0.029(4) -0.001(3) 0.000(3) 0.003(3)
C5 0.075(6) 0.040(5) 0.061(5) 0.014(4) 0.019(5) 0.005(4)
C18 0.063(5) 0.048(5) 0.043(5) 0.010(4) 0.013(4) 0.018(4)
C32 0.060(5) 0.040(4) 0.024(4) 0.002(3) 0.000(3) 0.003(4)
C4 0.104(7) 0.041(5) 0.052(5) 0.003(4) 0.031(5) 0.013(5)
C19 0.092(7) 0.056(5) 0.039(5) 0.009(4) 0.013(4) 0.028(5)
C41 0.046(5) 0.054(5) 0.058(5) 0.003(4) 0.007(4) 0.002(4)
C39 0.040(5) 0.053(5) 0.045(5) 0.006(4) -0.002(4) -0.010(4)
C24 0.104(9) 0.233(15) 0.087(8) -0.036(9) -0.049(6) 0.017(9)
C3 0.145(11) 0.106(9) 0.086(7) -0.001(6) 0.042(7) 0.031(8)
C26 0.146(12) 0.167(13) 0.170(12) 0.075(10) -0.007(9) 0.076(10)
C45 0.153(11) 0.127(10) 0.081(8) -0.026(7) -0.015(7) 0.021(8)
C23 0.244(11) 0.223(11) 0.176(10) 0.056(8) 0.017(8) 0.087(8)
C46 0.102(9) 0.085(8) 0.147(10) -0.021(7) 0.017(7) -0.023(7)
C2 0.245(11) 0.199(10) 0.196(10) 0.075(8) 0.119(8) 0.050(8)
C25 0.062(7) 0.175(12) 0.166(11) 0.063(10) 0.018(7) 0.023(8)
C44 0.093(7) 0.126(8) 0.156(8) -0.021(6) 0.025(6) 0.028(6)
C21 0.206(10) 0.171(9) 0.186(9) 0.050(7) 0.042(7) 0.106(8)
C1 0.216(11) 0.233(11) 0.235(11) -0.005(8) 0.070(9) 0.037(9)
C22 0.236(11) 0.220(11) 0.240(11) 0.083(9) 0.068(8) 0.055(8)

loop_
_atom_type_symbol
_atom_type_description
_atom_type_scat_dispersion_real
_atom_type_scat_dispersion_imag
_atom_type_scat_source
C C 0.0033 0.0016 'International Tables Vol C Tables 4.2.6.8 and 6.1.1.4'
H H 0.0000 0.0000 'International Tables Vol C Tables 4.2.6.8 and 6.1.1.4'
Si Si 0.0817 0.0704 'International Tables Vol C Tables 4.2.6.8 and 6.1.1.4'
S S 0.1246 0.1234 'International Tables Vol C Tables 4.2.6.8 and 6.1.1.4'

loop_
_geom_angle_atom_site_label_1
_geom_angle_atom_site_label_2
_geom_angle_atom_site_label_3
_geom_angle
_geom_angle_site_symmetry_1
_geom_angle_site_symmetry_3
C28 S8 C32 88.7(3) . .
C9 S3 C11 90.0(3) . .
C16 S4 C13 90.9(3) . .
C39 S10 C37 89.7(3) . .
C32 S9 C34 90.0(3) . .
C7 S2 C9 88.7(3) . .
C16 S5 C20 88.4(3) . .
C28 S7 C27 91.3(4) . .
C39 S11 C41 88.8(4) . .
C41 S12 C43 92.5(4) . .
C20 S6 C19 91.7(4) . .
C7 S1 C4 92.5(3) . .
C45 Si4 C44 112.3(5) . .
C45 Si4 C46 106.6(5) . .
C44 Si4 C46 111.3(5) . .
C45 Si4 C43 109.4(4) . .
C44 Si4 C43 108.7(4) . .
C46 Si4 C43 108.5(4) . .
C25 Si3 C26 108.8(6) . .
C25 Si3 C24 112.4(6) . .
C26 Si3 C24 110.7(6) . .
C25 Si3 C27 106.3(4) . .
C26 Si3 C27 111.0(5) . .
C24 Si3 C27 107.6(4) . .
C2 Si1 C3 123.1(6) . .
C2 Si1 C4 112.2(5) . .
C3 Si1 C4 108.8(4) . .
C2 Si1 C1 97.5(8) . .
C3 Si1 C1 105.8(6) . .
C4 Si1 C1 107.7(5) . .
C23 Si2 C21 135.0(7) . .
C23 Si2 C19 111.6(6) . .
C21 Si2 C19 110.0(5) . .
C23 Si2 C22 84.9(8) . .
C21 Si2 C22 98.6(7) . .
C19 Si2 C22 107.1(6) . .
C7 C6 C5 111.6(6) . .
C7 C6 C8 111.5(6) . .
C5 C6 C8 136.6(7) . .
C20 C17 C18 110.1(6) . .
C20 C17 C15 111.7(6) . .
C18 C17 C15 137.8(6) . .
C34 C33 C36 117.6(6) . .
C34 C33 C31 112.6(6) . .
C36 C33 C31 129.5(6) . .
C9 C8 C6 110.1(6) . .
C9 C8 C10 111.0(6) . .
C6 C8 C10 137.7(6) . .
C39 C38 C36 110.7(6) . .
C39 C38 C40 109.2(6) . .
C36 C38 C40 139.4(7) . .
C37 C36 C38 112.3(6) . .
C37 C36 C33 118.0(6) . .
C38 C36 C33 129.7(6) . .
C13 C14 C10 118.0(6) . 2_776
C13 C14 C15 111.5(6) . .
C10 C14 C15 130.4(6) 2_776 .
C41 C40 C42 109.6(6) . .
C41 C40 C38 111.7(7) . .
C42 C40 C38 138.4(7) . .
C10 C11 C12 123.0(6) . .
C10 C11 S3 111.7(5) . .
C12 C11 S3 125.1(5) . .
C15 C16 S4 114.2(5) . .
C15 C16 S5 115.9(5) . .
S4 C16 S5 129.6(4) . .
C16 C15 C14 111.3(6) . .
C16 C15 C17 109.5(6) . .
C14 C15 C17 138.5(7) . .
C32 C31 C33 109.8(6) . .
C32 C31 C30 112.0(6) . .
C33 C31 C30 136.4(7) . .
C33 C34 C35 124.1(6) . .
C33 C34 S9 111.9(5) . .
C35 C34 S9 123.5(5) . .
C37 C35 C34 125.1(6) 2_565 .
C37 C35 C35 117.0(7) 2_565 2_565
C34 C35 C35 117.6(7) . 2_565
C36 C37 C35 123.7(6) . 2_565
C36 C37 S10 111.8(5) . .
C35 C37 S10 124.5(5) 2_565 .
C12 C12 C13 119.1(7) 2_776 .
C12 C12 C11 117.4(7) 2_776 .
C13 C12 C11 123.2(6) . .
C14 C13 C12 122.2(6) . .
C14 C13 S4 111.8(5) . .
C12 C13 S4 125.6(5) . .
C42 C43 S12 110.4(6) . .
C42 C43 Si4 130.0(6) . .
S12 C43 Si4 119.6(4) . .
C11 C10 C14 117.8(6) . 2_776
C11 C10 C8 111.4(6) . .
C14 C10 C8 130.8(6) 2_776 .
C8 C9 S3 115.0(5) . .
C8 C9 S2 115.0(5) . .
S3 C9 S2 129.3(4) . .
C43 C42 C40 114.6(7) . .
C43 C42 H42 122.7 . .
C40 C42 H42 122.7 . .
C29 C27 S7 111.5(5) . .
C29 C27 Si3 126.3(6) . .
S7 C27 Si3 122.2(4) . .
C6 C7 S1 111.8(5) . .
C6 C7 S2 114.4(5) . .
S1 C7 S2 133.2(4) . .
C27 C29 C30 113.6(6) . .
C27 C29 H29 123.2 . .
C30 C29 H29 123.2 . .
C17 C20 S6 113.5(5) . .
C17 C20 S5 114.4(5) . .
S6 C20 S5 131.6(4) . .
C30 C28 S7 112.5(5) . .
C30 C28 S8 115.3(5) . .
S7 C28 S8 131.4(5) . .
C29 C30 C28 111.1(6) . .
C29 C30 C31 139.5(7) . .
C28 C30 C31 109.1(6) . .
C4 C5 C6 114.7(7) . .
C4 C5 H5 122.7 . .
C6 C5 H5 122.7 . .
C19 C18 C17 113.8(7) . .
C19 C18 H18 123.1 . .
C17 C18 H18 123.1 . .
C31 C32 S9 115.4(5) . .
C31 C32 S8 114.7(5) . .
S9 C32 S8 128.5(5) . .
C5 C4 S1 109.4(6) . .
C5 C4 Si1 128.7(6) . .
S1 C4 Si1 121.8(4) . .
C18 C19 S6 110.8(6) . .
C18 C19 Si2 125.8(6) . .
S6 C19 Si2 123.4(4) . .
C40 C41 S12 112.9(6) . .
C40 C41 S11 114.1(6) . .
S12 C41 S11 132.5(5) . .
C38 C39 S10 114.6(5) . .
C38 C39 S11 116.1(5) . .
S10 C39 S11 128.7(5) . .
Si3 C24 H24A 109.5 . .
Si3 C24 H24B 109.5 . .
H24A C24 H24B 109.5 . .
Si3 C24 H24C 109.5 . .
H24A C24 H24C 109.5 . .
H24B C24 H24C 109.5 . .
Si1 C3 H3A 109.5 . .
Si1 C3 H3B 109.5 . .
H3A C3 H3B 109.5 . .
Si1 C3 H3C 109.5 . .
H3A C3 H3C 109.5 . .
H3B C3 H3C 109.5 . .
Si3 C26 H26A 109.5 . .
Si3 C26 H26B 109.5 . .
H26A C26 H26B 109.5 . .
Si3 C26 H26C 109.5 . .
H26A C26 H26C 109.5 . .
H26B C26 H26C 109.5 . .
Si4 C45 H45A 109.5 . .
Si4 C45 H45B 109.5 . .
H45A C45 H45B 109.5 . .
Si4 C45 H45C 109.5 . .
H45A C45 H45C 109.5 . .
H45B C45 H45C 109.5 . .
Si2 C23 H23A 109.5 . .
Si2 C23 H23B 109.5 . .
H23A C23 H23B 109.5 . .
Si2 C23 H23C 109.5 . .
H23A C23 H23C 109.5 . .
H23B C23 H23C 109.5 . .
Si4 C46 H46A 109.5 . .
Si4 C46 H46B 109.5 . .
H46A C46 H46B 109.5 . .
Si4 C46 H46C 109.5 . .
H46A C46 H46C 109.5 . .
H46B C46 H46C 109.5 . .
Si1 C2 H2A 109.5 . .
Si1 C2 H2B 109.5 . .
H2A C2 H2B 109.5 . .
Si1 C2 H2C 109.5 . .
H2A C2 H2C 109.5 . .
H2B C2 H2C 109.5 . .
Si3 C25 H25A 109.5 . .
Si3 C25 H25B 109.5 . .
H25A C25 H25B 109.5 . .
Si3 C25 H25C 109.5 . .
H25A C25 H25C 109.5 . .
H25B C25 H25C 109.5 . .
Si4 C44 H44A 109.5 . .
Si4 C44 H44B 109.5 . .
H44A C44 H44B 109.5 . .
Si4 C44 H44C 109.5 . .
H44A C44 H44C 109.5 . .
H44B C44 H44C 109.5 . .
Si2 C21 H21A 109.5 . .
Si2 C21 H21B 109.5 . .
H21A C21 H21B 109.5 . .
Si2 C21 H21C 109.5 . .
H21A C21 H21C 109.5 . .
H21B C21 H21C 109.5 . .
Si1 C1 H1A 109.5 . .
Si1 C1 H1B 109.5 . .
H1A C1 H1B 109.5 . .
Si1 C1 H1C 109.5 . .
H1A C1 H1C 109.5 . .
H1B C1 H1C 109.5 . .
Si2 C22 H22D 109.5 . .
Si2 C22 H22A 109.5 . .
H22D C22 H22A 109.5 . .
Si2 C22 H22B 109.5 . .
H22D C22 H22B 109.5 . .
H22A C22 H22B 109.5 . .

loop_
_geom_bond_atom_site_label_1
_geom_bond_atom_site_label_2
_geom_bond_distance
_geom_bond_site_symmetry_2
S8 C28 1.743(8) .
S8 C32 1.753(6) .
S3 C9 1.729(6) .
S3 C11 1.781(7) .
S4 C16 1.723(6) .
S4 C13 1.761(6) .
S10 C39 1.735(7) .
S10 C37 1.767(7) .
S9 C32 1.715(7) .
S9 C34 1.766(7) .
S2 C7 1.731(7) .
S2 C9 1.763(7) .
S5 C16 1.741(6) .
S5 C20 1.760(7) .
S7 C28 1.714(7) .
S7 C27 1.744(8) .
S11 C39 1.744(7) .
S11 C41 1.754(7) .
S12 C41 1.718(7) .
S12 C43 1.752(8) .
S6 C20 1.707(7) .
S6 C19 1.751(8) .
S1 C7 1.730(7) .
S1 C4 1.769(8) .
Si4 C45 1.836(10) .
Si4 C44 1.851(10) .
Si4 C46 1.870(9) .
Si4 C43 1.888(8) .
Si3 C25 1.831(10) .
Si3 C26 1.865(11) .
Si3 C24 1.878(10) .
Si3 C27 1.879(7) .
Si1 C2 1.734(13) .
Si1 C3 1.822(9) .
Si1 C4 1.859(8) .
Si1 C1 2.046(17) .
Si2 C23 1.749(15) .
Si2 C21 1.780(12) .
Si2 C19 1.879(8) .
Si2 C22 1.997(15) .
C6 C7 1.411(9) .
C6 C5 1.426(9) .
C6 C8 1.444(9) .
C17 C20 1.395(9) .
C17 C18 1.447(9) .
C17 C15 1.455(9) .
C33 C34 1.384(9) .
C33 C36 1.457(9) .
C33 C31 1.457(8) .
C8 C9 1.390(9) .
C8 C10 1.458(8) .
C38 C39 1.396(9) .
C38 C36 1.433(9) .
C38 C40 1.470(9) .
C36 C37 1.409(8) .
C14 C13 1.430(8) .
C14 C10 1.440(9) 2_776
C14 C15 1.445(9) .
C40 C41 1.400(9) .
C40 C42 1.467(9) .
C11 C10 1.417(8) .
C11 C12 1.447(8) .
C16 C15 1.406(9) .
C31 C32 1.384(9) .
C31 C30 1.460(9) .
C34 C35 1.445(8) .
C35 C37 1.431(8) 2_565
C35 C35 1.460(12) 2_565
C37 C35 1.431(8) 2_565
C12 C12 1.432(12) 2_776
C12 C13 1.437(8) .
C43 C42 1.365(9) .
C10 C14 1.440(9) 2_776
C42 H42 0.9300 .
C27 C29 1.383(9) .
C29 C30 1.411(9) .
C29 H29 0.9300 .
C28 C30 1.416(9) .
C5 C4 1.396(9) .
C5 H5 0.9300 .
C18 C19 1.375(9) .
C18 H18 0.9300 .
C24 H24A 0.9600 .
C24 H24B 0.9600 .
C24 H24C 0.9600 .
C3 H3A 0.9600 .
C3 H3B 0.9600 .
C3 H3C 0.9600 .
C26 H26A 0.9600 .
C26 H26B 0.9600 .
C26 H26C 0.9600 .
C45 H45A 0.9600 .
C45 H45B 0.9600 .
C45 H45C 0.9600 .
C23 H23A 0.9600 .
C23 H23B 0.9600 .
C23 H23C 0.9600 .
C46 H46A 0.9600 .
C46 H46B 0.9600 .
C46 H46C 0.9600 .
C2 H2A 0.9600 .
C2 H2B 0.9600 .
C2 H2C 0.9600 .
C25 H25A 0.9600 .
C25 H25B 0.9600 .
C25 H25C 0.9600 .
C44 H44A 0.9600 .
C44 H44B 0.9600 .
C44 H44C 0.9600 .
C21 H21A 0.9600 .
C21 H21B 0.9600 .
C21 H21C 0.9600 .
C1 H1A 0.9600 .
C1 H1B 0.9600 .
C1 H1C 0.9600 .
C22 H22D 0.9600 .
C22 H22A 0.9600 .
C22 H22B 0.9600 .

loop_
_geom_torsion_atom_site_label_1
_geom_torsion_atom_site_label_2
_geom_torsion_atom_site_label_3
_geom_torsion_atom_site_label_4
_geom_torsion
_geom_torsion_site_symmetry_1
_geom_torsion_site_symmetry_4
C7 C6 C8 C9 5.7(9) . .
C5 C6 C8 C9 -166.7(8) . .
C7 C6 C8 C10 171.6(8) . .
C5 C6 C8 C10 -0.9(15) . .
C39 C38 C36 C37 -9.7(8) . .
C40 C38 C36 C37 158.8(8) . .
C39 C38 C36 C33 168.7(7) . .
C40 C38 C36 C33 -22.8(13) . .
C34 C33 C36 C37 -16.3(9) . .
C31 C33 C36 C37 157.0(7) . .
C34 C33 C36 C38 165.4(7) . .
C31 C33 C36 C38 -21.3(11) . .
C39 C38 C40 C41 -3.9(8) . .
C36 C38 C40 C41 -172.5(8) . .
C39 C38 C40 C42 168.5(8) . .
C36 C38 C40 C42 -0.1(15) . .
C9 S3 C11 C10 5.9(5) . .
C9 S3 C11 C12 -170.5(6) . .
C13 S4 C16 C15 1.3(5) . .
C13 S4 C16 S5 -171.6(5) . .
C20 S5 C16 C15 -1.6(6) . .
C20 S5 C16 S4 171.2(5) . .
S4 C16 C15 C14 1.8(8) . .
S5 C16 C15 C14 175.7(5) . .
S4 C16 C15 C17 -170.8(5) . .
S5 C16 C15 C17 3.1(8) . .
C13 C14 C15 C16 -4.8(8) . .
C10 C14 C15 C16 178.8(7) 2_776 .
C13 C14 C15 C17 164.5(8) . .
C10 C14 C15 C17 -11.8(14) 2_776 .
C20 C17 C15 C16 -3.4(8) . .
C18 C17 C15 C16 169.0(8) . .
C20 C17 C15 C14 -172.9(8) . .
C18 C17 C15 C14 -0.5(15) . .
C34 C33 C31 C32 -5.9(8) . .
C36 C33 C31 C32 -179.5(6) . .
C34 C33 C31 C30 156.9(8) . .
C36 C33 C31 C30 -16.7(13) . .
C36 C33 C34 C35 8.7(10) . .
C31 C33 C34 C35 -165.7(6) . .
C36 C33 C34 S9 -178.8(5) . .
C31 C33 C34 S9 6.8(7) . .
C32 S9 C34 C33 -4.6(5) . .
C32 S9 C34 C35 168.0(6) . .
C33 C34 C35 C37 176.3(6) . 2_565
S9 C34 C35 C37 4.7(10) . 2_565
C33 C34 C35 C35 2.3(12) . 2_565
S9 C34 C35 C35 -169.3(6) . 2_565
C38 C36 C37 C35 -167.7(6) . 2_565
C33 C36 C37 C35 13.8(10) . 2_565
C38 C36 C37 S10 10.4(7) . .
C33 C36 C37 S10 -168.1(5) . .
C39 S10 C37 C36 -6.4(5) . .
C39 S10 C37 C35 171.6(6) . 2_565
C10 C11 C12 C12 3.3(11) . 2_776
S3 C11 C12 C12 179.2(6) . 2_776
C10 C11 C12 C13 -171.1(6) . .
S3 C11 C12 C13 4.9(9) . .
C10 C14 C13 C12 10.2(9) 2_776 .
C15 C14 C13 C12 -166.7(6) . .
C10 C14 C13 S4 -177.3(5) 2_776 .
C15 C14 C13 S4 5.8(7) . .
C12 C12 C13 C14 1.9(11) 2_776 .
C11 C12 C13 C14 176.1(6) . .
C12 C12 C13 S4 -169.6(6) 2_776 .
C11 C12 C13 S4 4.7(9) . .
C16 S4 C13 C14 -4.1(5) . .
C16 S4 C13 C12 168.1(6) . .
C41 S12 C43 C42 -0.2(6) . .
C41 S12 C43 Si4 179.1(5) . .
C45 Si4 C43 C42 94.5(8) . .
C44 Si4 C43 C42 -28.5(9) . .
C46 Si4 C43 C42 -149.7(7) . .
C45 Si4 C43 S12 -84.7(6) . .
C44 Si4 C43 S12 152.3(5) . .
C46 Si4 C43 S12 31.1(6) . .
C12 C11 C10 C14 -15.3(9) . 2_776
S3 C11 C10 C14 168.2(5) . 2_776
C12 C11 C10 C8 166.7(6) . .
S3 C11 C10 C8 -9.8(7) . .
C9 C8 C10 C11 9.6(8) . .
C6 C8 C10 C11 -156.2(8) . .
C9 C8 C10 C14 -168.2(7) . 2_776
C6 C8 C10 C14 26.1(14) . 2_776
C6 C8 C9 S3 164.7(5) . .
C10 C8 C9 S3 -5.2(8) . .
C6 C8 C9 S2 -6.5(8) . .
C10 C8 C9 S2 -176.3(5) . .
C11 S3 C9 C8 -0.3(6) . .
C11 S3 C9 S2 169.3(5) . .
C7 S2 C9 C8 4.2(6) . .
C7 S2 C9 S3 -165.4(6) . .
S12 C43 C42 C40 0.4(8) . .
Si4 C43 C42 C40 -178.8(5) . .
C41 C40 C42 C43 -0.5(9) . .
C38 C40 C42 C43 -173.0(7) . .
C28 S7 C27 C29 0.2(6) . .
C28 S7 C27 Si3 178.7(5) . .
C25 Si3 C27 C29 22.9(8) . .
C26 Si3 C27 C29 -95.3(8) . .
C24 Si3 C27 C29 143.5(8) . .
C25 Si3 C27 S7 -155.4(6) . .
C26 Si3 C27 S7 86.4(6) . .
C24 Si3 C27 S7 -34.8(7) . .
C5 C6 C7 S1 -0.5(8) . .
C8 C6 C7 S1 -174.9(5) . .
C5 C6 C7 S2 171.7(5) . .
C8 C6 C7 S2 -2.8(8) . .
C4 S1 C7 C6 1.5(6) . .
C4 S1 C7 S2 -168.7(7) . .
C9 S2 C7 C6 -0.7(6) . .
C9 S2 C7 S1 169.3(7) . .
S7 C27 C29 C30 0.1(8) . .
Si3 C27 C29 C30 -178.3(5) . .
C18 C17 C20 S6 1.2(8) . .
C15 C17 C20 S6 175.8(5) . .
C18 C17 C20 S5 -172.2(5) . .
C15 C17 C20 S5 2.4(8) . .
C19 S6 C20 C17 -0.3(6) . .
C19 S6 C20 S5 171.6(6) . .
C16 S5 C20 C17 -0.5(6) . .
C16 S5 C20 S6 -172.4(6) . .
C27 S7 C28 C30 -0.5(5) . .
C27 S7 C28 S8 168.8(5) . .
C32 S8 C28 C30 -2.3(5) . .
C32 S8 C28 S7 -171.3(5) . .
C27 C29 C30 C28 -0.5(8) . .
C27 C29 C30 C31 -172.6(8) . .
S7 C28 C30 C29 0.6(7) . .
S8 C28 C30 C29 -170.5(5) . .
S7 C28 C30 C31 175.2(5) . .
S8 C28 C30 C31 4.1(7) . .
C32 C31 C30 C29 168.0(8) . .
C33 C31 C30 C29 5.4(15) . .
C32 C31 C30 C28 -4.2(8) . .
C33 C31 C30 C28 -166.8(7) . .
C7 C6 C5 C4 -1.2(10) . .
C8 C6 C5 C4 171.3(8) . .
C20 C17 C18 C19 -1.8(9) . .
C15 C17 C18 C19 -174.2(8) . .
C33 C31 C32 S9 2.4(7) . .
C30 C31 C32 S9 -164.9(5) . .
C33 C31 C32 S8 170.0(5) . .
C30 C31 C32 S8 2.7(8) . .
C34 S9 C32 C31 1.1(6) . .
C34 S9 C32 S8 -164.4(5) . .
C28 S8 C32 C31 -0.3(5) . .
C28 S8 C32 S9 165.3(5) . .
C6 C5 C4 S1 2.3(9) . .
C6 C5 C4 Si1 -174.4(6) . .
C7 S1 C4 C5 -2.1(7) . .
C7 S1 C4 Si1 174.8(6) . .
C2 Si1 C4 C5 -161.5(9) . .
C3 Si1 C4 C5 -21.9(10) . .
C1 Si1 C4 C5 92.3(10) . .
C2 Si1 C4 S1 22.1(9) . .
C3 Si1 C4 S1 161.7(6) . .
C1 Si1 C4 S1 -84.0(7) . .
C17 C18 C19 S6 1.6(8) . .
C17 C18 C19 Si2 -178.1(6) . .
C20 S6 C19 C18 -0.7(6) . .
C20 S6 C19 Si2 178.9(5) . .
C23 Si2 C19 C18 178.4(9) . .
C21 Si2 C19 C18 -19.1(10) . .
C22 Si2 C19 C18 87.2(9) . .
C23 Si2 C19 S6 -1.2(9) . .
C21 Si2 C19 S6 161.3(7) . .
C22 Si2 C19 S6 -92.4(7) . .
C42 C40 C41 S12 0.4(7) . .
C38 C40 C41 S12 175.0(5) . .
C42 C40 C41 S11 -172.8(5) . .
C38 C40 C41 S11 1.9(8) . .
C43 S12 C41 C40 -0.1(6) . .
C43 S12 C41 S11 171.4(6) . .
C39 S11 C41 C40 0.5(6) . .
C39 S11 C41 S12 -171.0(6) . .
C36 C38 C39 S10 4.8(8) . .
C40 C38 C39 S10 -167.3(5) . .
C36 C38 C39 S11 176.5(5) . .
C40 C38 C39 S11 4.4(8) . .
C37 S10 C39 C38 0.9(6) . .
C37 S10 C39 S11 -169.6(5) . .
C41 S11 C39 C38 -2.9(6) . .
C41 S11 C39 S10 167.4(6) . .
